data_7203349
loop_
_publ_author_name
'Nakano, Kazunori'
'Sada, Kazuki'
'Aburaya, Kazuaki'
'Nakagawa, Kenji'
'Yoswathananont, Nungruethai'
'Tohnai, Norimitsu'
'Miyata, Mikiji'

_publ_section_title
;
 Guest-induced inversion of an asymmetric host layer in inclusion
 crystals of cholic acid
;
_journal_issue 6
_journal_name_full CrystEngComm
_journal_page_first 461
_journal_paper_doi 10.1039/b602862d
_journal_volume 8
_journal_year 2006
_chemical_formula_sum 'C32 H49 Br O5'
_chemical_formula_weight 593.64
_space_group_IT_number 4
_symmetry_cell_setting monoclinic
_symmetry_Int_Tables_number 4
_symmetry_space_group_name_Hall 'P 2yb'
_symmetry_space_group_name_H-M 'P 1 21 1'
_audit_creation_date 'Thu Oct 28 11:17:11 2004'
_audit_creation_method 'by teXsan'
_cell_angle_alpha 90
_cell_angle_beta 111.379(2)
_cell_angle_gamma 90
_cell_formula_units_Z 2
_cell_length_a 11.9681(6)
_cell_length_b 8.1491(3)
_cell_length_c 16.3101(7)
_cell_measurement_reflns_used 5772
_cell_measurement_temperature 203.2
_cell_measurement_theta_max 68.2
_cell_measurement_theta_min 5.7
_cell_volume 1481.25(11)
_computing_cell_refinement PROCESS-AUTO
_computing_data_collection PROCESS-AUTO
_computing_data_reduction 'teXsan Ver. 1.10'
_computing_publication_material 'teXsan Ver. 1.10'
_computing_structure_refinement 'teXsan Ver. 1.10'
_computing_structure_solution SIR92
_diffrn_measured_fraction_theta_full 0.9791
_diffrn_measured_fraction_theta_max 0.9791
_diffrn_measurement_device_type 'Rigaku RAXIS-RAPID Imaging Plate'
_diffrn_measurement_method \w
_diffrn_radiation_type 'Cu K\a'
_diffrn_radiation_wavelength 1.5418
_diffrn_reflns_av_R_equivalents 0.034
_diffrn_reflns_limit_h_max 14
_diffrn_reflns_limit_h_min -14
_diffrn_reflns_limit_k_max 9
_diffrn_reflns_limit_k_min -9
_diffrn_reflns_limit_l_max 19
_diffrn_reflns_limit_l_min -19
_diffrn_reflns_number 8901
_diffrn_reflns_theta_full 68.23
_diffrn_reflns_theta_max 68.23
_exptl_absorpt_coefficient_mu 2.193
_exptl_absorpt_correction_T_max 0.733
_exptl_absorpt_correction_T_min 0.507
_exptl_absorpt_correction_type integration
_exptl_absorpt_process_details '(Higashi, 1999)'
_exptl_crystal_colour colorless
_exptl_crystal_density_diffrn 1.331
_exptl_crystal_density_method 'not measured'
_exptl_crystal_description needle
_exptl_crystal_size_max 0.500
_exptl_crystal_size_mid 0.150
_exptl_crystal_size_min 0.150
_refine_diff_density_max 0.25
_refine_diff_density_min -0.76
_refine_ls_abs_structure_Flack 0.12(8)
_refine_ls_extinction_method none
_refine_ls_goodness_of_fit_ref 1.569
_refine_ls_hydrogen_treatment noref
_refine_ls_number_parameters 344
_refine_ls_number_reflns 2865
_refine_ls_R_factor_gt 0.0592
_refine_ls_shift/su_max 0.0002
_refine_ls_structure_factor_coef Fsqd
_refine_ls_weighting_details 'w = 1/[\s^2^(Fo^2^) + (0.05000(Max(Fo^2^,0) + 2Fc^2^)/3)^2^]'
_refine_ls_weighting_scheme calc
_refine_ls_wR_factor_ref 0.1436
_reflns_number_gt 2444
_reflns_number_total 2865
_reflns_threshold_expression F^2^>2.0\s(F^2^)
_cod_data_source_file b602862d.txt
_cod_data_source_block 4-Bromo-o-xylene
_cod_original_cell_volume 1481.2(1)
_cod_original_formula_sum 'C32 H49 Br O5 '
_cod_database_code 7203349

loop_
_symmetry_equiv_pos_as_xyz
x,y,z
-x,1/2+y,-z

loop_
_atom_site_label
_atom_site_type_symbol
_atom_site_fract_x
_atom_site_fract_y
_atom_site_fract_z
_atom_site_U_iso_or_equiv
_atom_site_adp_type
_atom_site_occupancy
_atom_site_calc_flag
_atom_site_refinement_flags
_atom_site_disorder_assembly
_atom_site_disorder_group
Br(1) Br 0.6207(1) 0.280(1) 1.16838(4) 0.1131(3) Uani 1.00 d . . .
O(1) O 0.3857(2) 0.351(1) 0.4015(2) 0.0319(7) Uani 1.00 d . . .
O(2) O 0.7465(2) 0.578(1) 0.6186(2) 0.0271(6) Uani 1.00 d . . .
O(3) O 0.8058(2) 0.050(1) 0.7141(2) 0.0304(6) Uani 1.00 d . . .
O(4) O 1.2054(3) 0.268(1) 1.1803(2) 0.0470(8) Uani 1.00 d . . .
O(5) O 1.2757(3) 0.018(1) 1.2257(2) 0.0349(7) Uani 1.00 d . . .
C(1) C 0.6693(4) 0.144(1) 0.4073(2) 0.0283(8) Uani 1.00 d . . .
C(2) C 0.5481(3) 0.164(1) 0.4173(3) 0.0283(8) Uani 1.00 d . . .
C(3) C 0.4967(3) 0.331(1) 0.3864(2) 0.0274(8) Uani 1.00 d . . .
C(4) C 0.5841(3) 0.462(1) 0.4367(2) 0.0251(8) Uani 1.00 d . . .
C(5) C 0.7079(3) 0.445(1) 0.4300(2) 0.0253(8) Uani 1.00 d . . .
C(6) C 0.7920(3) 0.583(1) 0.4833(2) 0.0266(8) Uani 1.00 d . . .
C(7) C 0.8393(3) 0.559(1) 0.5827(2) 0.0244(8) Uani 1.00 d . . .
C(8) C 0.8947(3) 0.389(1) 0.6077(2) 0.0241(8) Uani 1.00 d . . .
C(9) C 0.8095(3) 0.252(1) 0.5579(2) 0.0210(7) Uani 1.00 d . . .
C(10) C 0.7644(3) 0.273(1) 0.4561(2) 0.0246(7) Uani 1.00 d . . .
C(11) C 0.8684(3) 0.084(1) 0.5908(2) 0.0251(8) Uani 1.00 d . . .
C(12) C 0.9115(3) 0.058(1) 0.6912(2) 0.0236(8) Uani 1.00 d . . .
C(13) C 0.9979(3) 0.195(1) 0.7405(2) 0.0221(7) Uani 1.00 d . . .
C(14) C 0.9339(3) 0.360(1) 0.7067(2) 0.0241(8) Uani 1.00 d . . .
C(15) C 1.0140(4) 0.488(1) 0.7673(2) 0.0308(9) Uani 1.00 d . . .
C(16) C 1.0632(4) 0.403(1) 0.8580(3) 0.0316(9) Uani 1.00 d . . .
C(17) C 1.0243(3) 0.220(1) 0.8413(2) 0.0246(8) Uani 1.00 d . . .
C(18) C 1.1162(3) 0.179(1) 0.7242(2) 0.0288(9) Uani 1.00 d . . .
C(19) C 0.8693(3) 0.252(1) 0.4236(2) 0.0322(9) Uani 1.00 d . . .
C(20) C 1.1137(3) 0.103(1) 0.9085(2) 0.0293(8) Uani 1.00 d . . .
C(21) C 1.0736(5) -0.073(1) 0.8938(3) 0.046(1) Uani 1.00 d . . .
C(22) C 1.1280(4) 0.161(1) 1.0015(2) 0.0349(10) Uani 1.00 d . . .
C(23) C 1.2251(4) 0.075(1) 1.0754(2) 0.038(1) Uani 1.00 d . . .
C(24) C 1.2342(3) 0.132(1) 1.1645(2) 0.0285(8) Uani 1.00 d . . .
C(25) C 0.5074(5) 0.260(1) 0.8634(3) 0.048(1) Uani 1.00 d . . .
C(26) C 0.6182(5) 0.196(1) 0.9176(4) 0.052(1) Uani 1.00 d . . .
C(27) C 0.6501(5) 0.200(1) 1.0074(4) 0.052(1) Uani 1.00 d . . .
C(28) C 0.5734(6) 0.269(1) 1.0441(3) 0.053(1) Uani 1.00 d . . .
C(29) C 0.4655(6) 0.328(1) 0.9935(4) 0.060(1) Uani 1.00 d . . .
C(30) C 0.4326(5) 0.326(1) 0.9030(4) 0.057(1) Uani 1.00 d . . .
C(31) C 0.4678(8) 0.258(2) 0.7641(4) 0.083(2) Uani 1.00 d . . .
C(32) C 0.6995(8) 0.116(1) 0.8774(6) 0.085(3) Uani 1.00 d . . .
H(1) H 0.6998 0.0395 0.4294 0.0340 Uiso 1.00 calc . . .
H(2) H 0.6566 0.1505 0.3464 0.0340 Uiso 1.00 calc . . .
H(3) H 0.4944 0.0841 0.3832 0.0338 Uiso 1.00 calc . . .
H(4) H 0.5585 0.1530 0.4774 0.0338 Uiso 1.00 calc . . .
H(5) H 0.4815 0.3433 0.3252 0.0329 Uiso 1.00 calc . . .
H(6) H 0.5520 0.5671 0.4143 0.0302 Uiso 1.00 calc . . .
H(7) H 0.5936 0.4554 0.4970 0.0302 Uiso 1.00 calc . . .
H(8) H 0.6972 0.4628 0.3698 0.0300 Uiso 1.00 calc . . .
H(9) H 0.8589 0.5903 0.4651 0.0317 Uiso 1.00 calc . . .
H(10) H 0.7491 0.6847 0.4702 0.0317 Uiso 1.00 calc . . .
H(11) H 0.8997 0.6397 0.6090 0.0292 Uiso 1.00 calc . . .
H(12) H 0.9643 0.3844 0.5926 0.0289 Uiso 1.00 calc . . .
H(13) H 0.7409 0.2604 0.5738 0.0250 Uiso 1.00 calc . . .
H(14) H 0.8113 0.0019 0.5634 0.0301 Uiso 1.00 calc . . .
H(15) H 0.9357 0.0738 0.5737 0.0301 Uiso 1.00 calc . . .
H(16) H 0.9527 -0.0431 0.7054 0.0282 Uiso 1.00 calc . . .
H(17) H 0.8625 0.3597 0.7194 0.0290 Uiso 1.00 calc . . .
H(18) H 1.0777 0.5184 0.7484 0.0368 Uiso 1.00 calc . . .
H(19) H 0.9695 0.5841 0.7695 0.0368 Uiso 1.00 calc . . .
H(20) H 1.1482 0.4116 0.8825 0.0376 Uiso 1.00 calc . . .
H(21) H 1.0301 0.4522 0.8970 0.0376 Uiso 1.00 calc . . .
H(22) H 0.9497 0.2112 0.8491 0.0293 Uiso 1.00 calc . . .
H(23) H 1.1520 0.0770 0.7454 0.0346 Uiso 1.00 calc . . .
H(24) H 1.1004 0.1882 0.6629 0.0346 Uiso 1.00 calc . . .
H(25) H 1.1694 0.2657 0.7543 0.0346 Uiso 1.00 calc . . .
H(26) H 0.9014 0.1455 0.4370 0.0382 Uiso 1.00 calc . . .
H(27) H 0.8417 0.2703 0.3619 0.0382 Uiso 1.00 calc . . .
H(28) H 0.9303 0.3311 0.4524 0.0382 Uiso 1.00 calc . . .
H(29) H 1.1892 0.1129 0.9022 0.0349 Uiso 1.00 calc . . .
H(30) H 0.9980 -0.0839 0.9000 0.0547 Uiso 1.00 calc . . .
H(31) H 1.0661 -0.1051 0.8359 0.0547 Uiso 1.00 calc . . .
H(32) H 1.1310 -0.1403 0.9356 0.0547 Uiso 1.00 calc . . .
H(33) H 1.1458 0.2758 1.0055 0.0419 Uiso 1.00 calc . . .
H(34) H 1.0538 0.1444 1.0091 0.0419 Uiso 1.00 calc . . .
H(35) H 1.2087 -0.0384 1.0711 0.0450 Uiso 1.00 calc . . .
H(36) H 1.2998 0.0956 1.0692 0.0450 Uiso 1.00 calc . . .
H(37) H 0.3277 0.4297 0.3790 0.0865 Uiso 1.00 calc . . .
H(38) H 0.7015 0.6616 0.6043 0.0865 Uiso 1.00 calc . . .
H(39) H 0.8292 -0.0184 0.7601 0.0865 Uiso 1.00 calc . . .
H(40) H 1.2168 -0.0040 1.2511 0.0425 Uiso 1.00 calc . . .
H(41) H 0.7249 0.1561 1.0443 0.0617 Uiso 1.00 calc . . .
H(42) H 0.4121 0.3700 1.0197 0.0715 Uiso 1.00 calc . . .
H(43) H 0.3576 0.3727 0.8672 0.0683 Uiso 1.00 calc . . .
H(44) H 0.4526 0.3681 0.7422 0.0985 Uiso 1.00 calc . . .
H(45) H 0.5296 0.2123 0.7477 0.0985 Uiso 1.00 calc . . .
H(46) H 0.3970 0.1954 0.7399 0.0985 Uiso 1.00 calc . . .
H(47) H 0.7091 0.0041 0.8933 0.1006 Uiso 1.00 calc . . .
H(48) H 0.6641 0.1254 0.8147 0.1006 Uiso 1.00 calc . . .
H(49) H 0.7749 0.1697 0.8975 0.1006 Uiso 1.00 calc . . .

loop_
_atom_site_aniso_label
_atom_site_aniso_U_11
_atom_site_aniso_U_22
_atom_site_aniso_U_33
_atom_site_aniso_U_12
_atom_site_aniso_U_13
_atom_site_aniso_U_23
Br(1) 0.193(1) 0.1018(6) 0.0351(3) -0.0113(7) 0.0309(4) -0.0006(4)
O(1) 0.024(1) 0.031(1) 0.039(1) -0.001(1) 0.009(1) 0.001(1)
O(2) 0.031(1) 0.030(1) 0.021(1) 0.007(1) 0.0101(10) 0.0014(10)
O(3) 0.032(1) 0.034(1) 0.025(1) -0.005(1) 0.010(1) 0.003(1)
O(4) 0.076(2) 0.034(1) 0.028(1) 0.013(2) 0.016(1) 0.000(1)
O(5) 0.048(2) 0.036(1) 0.022(1) 0.004(1) 0.014(1) 0.004(1)
C(1) 0.030(2) 0.032(2) 0.019(2) 0.000(2) 0.005(1) -0.002(1)
C(2) 0.028(2) 0.028(2) 0.026(2) -0.003(1) 0.007(1) -0.002(1)
C(3) 0.025(2) 0.029(2) 0.024(2) -0.002(1) 0.005(1) 0.004(1)
C(4) 0.026(1) 0.027(2) 0.021(1) 0.001(1) 0.007(1) 0.002(1)
C(5) 0.028(2) 0.034(2) 0.015(1) -0.001(1) 0.008(1) 0.006(1)
C(6) 0.024(2) 0.031(2) 0.024(1) 0.000(1) 0.008(1) 0.005(1)
C(7) 0.025(2) 0.027(2) 0.023(1) -0.003(1) 0.010(1) 0.000(1)
C(8) 0.027(2) 0.026(2) 0.020(1) -0.003(1) 0.009(1) 0.003(1)
C(9) 0.024(2) 0.025(2) 0.014(1) 0.002(1) 0.008(1) 0.003(1)
C(10) 0.024(2) 0.036(2) 0.013(1) 0.004(1) 0.005(1) 0.003(1)
C(11) 0.029(2) 0.026(2) 0.019(1) 0.000(1) 0.008(1) -0.003(1)
C(12) 0.026(2) 0.021(2) 0.021(1) 0.003(1) 0.006(1) 0.002(1)
C(13) 0.023(1) 0.029(2) 0.014(1) -0.001(1) 0.006(1) 0.001(1)
C(14) 0.021(2) 0.031(2) 0.019(1) 0.002(1) 0.006(1) 0.000(1)
C(15) 0.033(2) 0.028(2) 0.024(2) -0.002(2) 0.001(1) -0.001(1)
C(16) 0.038(2) 0.029(2) 0.022(2) -0.004(2) 0.005(2) -0.003(1)
C(17) 0.028(2) 0.029(2) 0.015(1) 0.001(1) 0.005(1) 0.000(1)
C(18) 0.021(1) 0.043(2) 0.023(2) 0.003(2) 0.008(1) 0.001(2)
C(19) 0.029(2) 0.046(2) 0.026(2) 0.003(2) 0.015(1) 0.001(2)
C(20) 0.030(2) 0.037(2) 0.016(1) 0.003(2) 0.003(1) 0.004(1)
C(21) 0.059(3) 0.039(2) 0.026(2) -0.001(2) -0.001(2) 0.009(2)
C(22) 0.038(2) 0.046(2) 0.018(2) 0.008(2) 0.008(1) 0.002(2)
C(23) 0.053(3) 0.044(2) 0.016(1) 0.017(2) 0.010(2) 0.003(2)
C(24) 0.033(2) 0.034(2) 0.017(1) 0.001(2) 0.008(1) 0.000(1)
C(25) 0.059(2) 0.045(3) 0.041(2) -0.018(2) 0.020(2) -0.006(2)
C(26) 0.063(2) 0.034(2) 0.063(2) -0.012(2) 0.027(2) 0.008(2)
C(27) 0.050(3) 0.038(2) 0.062(2) 0.005(2) 0.015(2) 0.015(2)
C(28) 0.079(3) 0.044(2) 0.035(1) 0.002(3) 0.019(2) -0.001(2)
C(29) 0.073(3) 0.058(3) 0.059(2) 0.016(3) 0.037(3) -0.003(3)
C(30) 0.043(2) 0.067(4) 0.056(2) 0.006(2) 0.012(2) 0.004(3)
C(31) 0.107(5) 0.099(5) 0.040(2) -0.050(5) 0.023(3) -0.008(3)
C(32) 0.123(6) 0.052(3) 0.135(7) 0.015(4) 0.113(6) 0.004(4)

loop_
_atom_type_symbol
_atom_type_description
_atom_type_scat_dispersion_real
_atom_type_scat_dispersion_imag
_atom_type_scat_source
C C 0.018 0.009
;International Tables for Crystallography
(1992, Vol. C, Tables 4.2.6.8 and 6.1.1.1)
;
H H 0.000 0.000
;International Tables for Crystallography
(1992, Vol. C, Table 6.1.1.2)
;
O O 0.049 0.032
;International Tables for Crystallography
(1992, Vol. C, Tables 4.2.6.8 and 6.1.1.1)
;
Br Br -0.676 1.280
;International Tables for Crystallography
(1992, Vol. C, Tables 4.2.6.8 and 6.1.1.1)
;

loop_
_geom_angle_atom_site_label_1
_geom_angle_atom_site_label_2
_geom_angle_atom_site_label_3
_geom_angle
_geom_angle_site_symmetry_1
_geom_angle_site_symmetry_2
_geom_angle_site_symmetry_3
_geom_angle_publ_flag
C(2) C(1) C(10) 115.0(4) . 1_555 1_555 yes
C(1) C(2) C(3) 110.5(4) . 1_555 1_555 yes
O(1) C(3) C(2) 109.3(4) . 1_555 1_555 yes
O(1) C(3) C(4) 109.2(4) . 1_555 1_555 yes
C(2) C(3) C(4) 109.7(4) . 1_555 1_555 yes
C(3) C(4) C(5) 113.4(4) . 1_555 1_555 yes
C(4) C(5) C(6) 110.2(4) . 1_555 1_555 yes
C(4) C(5) C(10) 113.3(4) . 1_555 1_555 yes
C(6) C(5) C(10) 112.0(4) . 1_555 1_555 yes
C(5) C(6) C(7) 114.8(4) . 1_555 1_555 yes
O(2) C(7) C(6) 112.1(4) . 1_555 1_555 yes
O(2) C(7) C(8) 108.3(3) . 1_555 1_555 yes
C(6) C(7) C(8) 110.9(4) . 1_555 1_555 yes
C(7) C(8) C(9) 112.3(4) . 1_555 1_555 yes
C(7) C(8) C(14) 110.9(4) . 1_555 1_555 yes
C(9) C(8) C(14) 109.9(4) . 1_555 1_555 yes
C(8) C(9) C(10) 113.1(4) . 1_555 1_555 yes
C(8) C(9) C(11) 109.3(3) . 1_555 1_555 yes
C(10) C(9) C(11) 113.8(4) . 1_555 1_555 yes
C(1) C(10) C(5) 108.1(4) . 1_555 1_555 yes
C(1) C(10) C(9) 112.4(4) . 1_555 1_555 yes
C(1) C(10) C(19) 106.8(4) . 1_555 1_555 yes
C(5) C(10) C(9) 109.8(4) . 1_555 1_555 yes
C(5) C(10) C(19) 109.5(4) . 1_555 1_555 yes
C(9) C(10) C(19) 110.2(4) . 1_555 1_555 yes
C(9) C(11) C(12) 115.2(4) . 1_555 1_555 yes
O(3) C(12) C(11) 107.2(4) . 1_555 1_555 yes
O(3) C(12) C(13) 112.5(4) . 1_555 1_555 yes
C(11) C(12) C(13) 110.7(4) . 1_555 1_555 yes
C(12) C(13) C(14) 107.2(3) . 1_555 1_555 yes
C(12) C(13) C(17) 118.6(4) . 1_555 1_555 yes
C(12) C(13) C(18) 109.5(4) . 1_555 1_555 yes
C(14) C(13) C(17) 98.5(3) . 1_555 1_555 yes
C(14) C(13) C(18) 112.4(4) . 1_555 1_555 yes
C(17) C(13) C(18) 110.2(3) . 1_555 1_555 yes
C(8) C(14) C(13) 115.5(4) . 1_555 1_555 yes
C(8) C(14) C(15) 117.6(4) . 1_555 1_555 yes
C(13) C(14) C(15) 104.6(3) . 1_555 1_555 yes
C(14) C(15) C(16) 104.1(4) . 1_555 1_555 yes
C(15) C(16) C(17) 106.2(4) . 1_555 1_555 yes
C(13) C(17) C(16) 103.7(4) . 1_555 1_555 yes
C(13) C(17) C(20) 119.2(4) . 1_555 1_555 yes
C(16) C(17) C(20) 112.3(4) . 1_555 1_555 yes
C(17) C(20) C(21) 112.1(4) . 1_555 1_555 yes
C(17) C(20) C(22) 108.0(4) . 1_555 1_555 yes
C(21) C(20) C(22) 111.4(4) . 1_555 1_555 yes
C(20) C(22) C(23) 115.0(4) . 1_555 1_555 yes
C(22) C(23) C(24) 113.5(4) . 1_555 1_555 yes
O(4) C(24) O(5) 122.5(4) . 1_555 1_555 yes
O(4) C(24) C(23) 124.2(4) . 1_555 1_555 yes
O(5) C(24) C(23) 113.3(4) . 1_555 1_555 yes
C(26) C(25) C(30) 118.3(6) . 1_555 1_555 yes
C(26) C(25) C(31) 121.8(7) . 1_555 1_555 yes
C(30) C(25) C(31) 119.9(7) . 1_555 1_555 yes
C(25) C(26) C(27) 119.8(7) . 1_555 1_555 yes
C(25) C(26) C(32) 120.1(7) . 1_555 1_555 yes
C(27) C(26) C(32) 120.0(8) . 1_555 1_555 yes
C(26) C(27) C(28) 119.9(6) . 1_555 1_555 yes
Br(1) C(28) C(27) 119.6(5) . 1_555 1_555 yes
Br(1) C(28) C(29) 119.1(5) . 1_555 1_555 yes
C(27) C(28) C(29) 121.3(6) . 1_555 1_555 yes
C(28) C(29) C(30) 119.3(6) . 1_555 1_555 yes
C(25) C(30) C(29) 121.3(6) . 1_555 1_555 yes

loop_
_geom_bond_atom_site_label_1
_geom_bond_atom_site_label_2
_geom_bond_distance
_geom_bond_site_symmetry_1
_geom_bond_site_symmetry_2
_geom_bond_publ_flag
Br(1) C(28) 1.897(6) . . yes
O(1) C(3) 1.445(6) . . yes
O(2) C(7) 1.441(5) . . yes
O(3) C(12) 1.444(6) . . yes
O(4) C(24) 1.217(7) . . yes
O(5) C(24) 1.319(6) . . yes
C(1) C(2) 1.528(7) . . yes
C(1) C(10) 1.541(7) . . yes
C(2) C(3) 1.503(7) . . yes
C(3) C(4) 1.506(7) . . yes
C(4) C(5) 1.531(6) . . yes
C(5) C(6) 1.547(7) . . yes
C(5) C(10) 1.549(7) . . yes
C(6) C(7) 1.523(6) . . yes
C(7) C(8) 1.527(7) . . yes
C(8) C(9) 1.528(6) . . yes
C(8) C(14) 1.527(6) . . yes
C(9) C(10) 1.557(5) . . yes
C(9) C(11) 1.546(6) . . yes
C(10) C(19) 1.539(6) . . yes
C(11) C(12) 1.542(6) . . yes
C(12) C(13) 1.539(6) . . yes
C(13) C(14) 1.545(7) . . yes
C(13) C(17) 1.570(6) . . yes
C(13) C(18) 1.538(6) . . yes
C(14) C(15) 1.513(7) . . yes
C(15) C(16) 1.544(7) . . yes
C(16) C(17) 1.556(7) . . yes
C(17) C(20) 1.548(6) . . yes
C(20) C(21) 1.508(9) . . yes
C(20) C(22) 1.536(6) . . yes
C(22) C(23) 1.508(7) . . yes
C(23) C(24) 1.489(6) . . yes
C(25) C(26) 1.40(1) . . yes
C(25) C(30) 1.39(1) . . yes
C(25) C(31) 1.512(8) . . yes
C(26) C(27) 1.37(1) . . yes
C(26) C(32) 1.51(1) . . yes
C(27) C(28) 1.39(1) . . yes
C(28) C(29) 1.34(1) . . yes
C(29) C(30) 1.38(1) . . yes

loop_
_geom_contact_atom_site_label_1
_geom_contact_atom_site_label_2
_geom_contact_distance
_geom_contact_site_symmetry_1
_geom_contact_site_symmetry_2
_geom_contact_publ_flag
O(1) O(2) 2.678(5) . 2_646 ?
O(1) O(3) 2.880(5) . 2_656 ?
O(1) O(4) 3.530(5) . 1_454 ?
O(2) O(5) 2.692(4) . 2_757 ?
O(2) C(2) 3.429(6) . 2_656 ?
O(2) O(4) 3.479(5) . 2_757 ?
O(2) C(24) 3.487(5) . 2_757 ?
O(2) C(3) 3.545(6) . 2_656 ?
O(3) O(4) 2.906(5) . 2_747 ?
O(3) C(32) 3.387(8) . . ?
O(4) C(32) 3.316(9) . 2_757 ?
O(4) C(21) 3.368(8) . 2_757 ?
O(5) C(14) 3.342(6) . 2_747 ?
O(5) C(15) 3.519(7) . 2_747 ?
C(23) C(26) 3.593(8) . 2_747 ?
C(27) C(29) 3.332(10) . 2_647 ?

loop_
_geom_torsion_atom_site_label_1
_geom_torsion_atom_site_label_2
_geom_torsion_atom_site_label_3
_geom_torsion_atom_site_label_4
_geom_torsion
_geom_torsion_site_symmetry_1
_geom_torsion_site_symmetry_2
_geom_torsion_site_symmetry_3
_geom_torsion_site_symmetry_4
_geom_torsion_publ_flag
Br(1) C(28) C(27) C(26) -178.0(5) 1_555 1_555 1_555 1_555 yes
Br(1) C(28) C(29) C(30) 177.4(6) 1_555 1_555 1_555 1_555 yes
O(1) C(3) C(2) C(1) -176.6(4) 1_555 1_555 1_555 1_555 yes
O(1) C(3) C(4) C(5) 176.2(4) 1_555 1_555 1_555 1_555 yes
O(2) C(7) C(6) C(5) -69.8(5) 1_555 1_555 1_555 1_555 yes
O(2) C(7) C(8) C(9) 70.8(4) 1_555 1_555 1_555 1_555 yes
O(2) C(7) C(8) C(14) -52.5(4) 1_555 1_555 1_555 1_555 yes
O(3) C(12) C(11) C(9) 67.7(5) 1_555 1_555 1_555 1_555 yes
O(3) C(12) C(13) C(14) -66.7(4) 1_555 1_555 1_555 1_555 yes
O(3) C(12) C(13) C(17) 43.6(5) 1_555 1_555 1_555 1_555 yes
O(3) C(12) C(13) C(18) 171.1(3) 1_555 1_555 1_555 1_555 yes
O(4) C(24) C(23) C(22) -27.6(8) 1_555 1_555 1_555 1_555 yes
O(5) C(24) C(23) C(22) 151.7(5) 1_555 1_555 1_555 1_555 yes
C(1) C(2) C(3) C(4) -56.9(5) 1_555 1_555 1_555 1_555 yes
C(1) C(10) C(5) C(4) 48.5(5) 1_555 1_555 1_555 1_555 yes
C(1) C(10) C(5) C(6) 173.9(4) 1_555 1_555 1_555 1_555 yes
C(1) C(10) C(9) C(8) -174.4(4) 1_555 1_555 1_555 1_555 yes
C(1) C(10) C(9) C(11) 60.1(5) 1_555 1_555 1_555 1_555 yes
C(2) C(1) C(10) C(5) -51.5(5) 1_555 1_555 1_555 1_555 yes
C(2) C(1) C(10) C(9) 69.8(5) 1_555 1_555 1_555 1_555 yes
C(2) C(1) C(10) C(19) -169.2(4) 1_555 1_555 1_555 1_555 yes
C(2) C(3) C(4) C(5) 56.5(5) 1_555 1_555 1_555 1_555 yes
C(3) C(2) C(1) C(10) 57.4(5) 1_555 1_555 1_555 1_555 yes
C(3) C(4) C(5) C(6) 180.0(4) 1_555 1_555 1_555 1_555 yes
C(3) C(4) C(5) C(10) -53.7(5) 1_555 1_555 1_555 1_555 yes
C(4) C(5) C(6) C(7) 75.3(5) 1_555 1_555 1_555 1_555 yes
C(4) C(5) C(10) C(9) -74.4(5) 1_555 1_555 1_555 1_555 yes
C(4) C(5) C(10) C(19) 164.5(4) 1_555 1_555 1_555 1_555 yes
C(5) C(6) C(7) C(8) 51.4(5) 1_555 1_555 1_555 1_555 yes
C(5) C(10) C(9) C(8) -54.2(5) 1_555 1_555 1_555 1_555 yes
C(5) C(10) C(9) C(11) -179.6(4) 1_555 1_555 1_555 1_555 yes
C(6) C(5) C(10) C(9) 51.0(5) 1_555 1_555 1_555 1_555 yes
C(6) C(5) C(10) C(19) -70.1(4) 1_555 1_555 1_555 1_555 yes
C(6) C(7) C(8) C(9) -52.6(5) 1_555 1_555 1_555 1_555 yes
C(6) C(7) C(8) C(14) -175.9(4) 1_555 1_555 1_555 1_555 yes
C(7) C(6) C(5) C(10) -51.7(5) 1_555 1_555 1_555 1_555 yes
C(7) C(8) C(9) C(10) 55.7(5) 1_555 1_555 1_555 1_555 yes
C(7) C(8) C(9) C(11) -176.4(4) 1_555 1_555 1_555 1_555 yes
C(7) C(8) C(14) C(13) -176.7(4) 1_555 1_555 1_555 1_555 yes
C(7) C(8) C(14) C(15) -52.3(5) 1_555 1_555 1_555 1_555 yes
C(8) C(9) C(10) C(19) 66.5(5) 1_555 1_555 1_555 1_555 yes
C(8) C(9) C(11) C(12) 53.9(5) 1_555 1_555 1_555 1_555 yes
C(8) C(14) C(13) C(12) -57.9(5) 1_555 1_555 1_555 1_555 yes
C(8) C(14) C(13) C(17) 178.5(4) 1_555 1_555 1_555 1_555 yes
C(8) C(14) C(13) C(18) 62.5(5) 1_555 1_555 1_555 1_555 yes
C(8) C(14) C(15) C(16) -165.4(4) 1_555 1_555 1_555 1_555 yes
C(9) C(8) C(14) C(13) 58.6(5) 1_555 1_555 1_555 1_555 yes
C(9) C(8) C(14) C(15) -177.0(4) 1_555 1_555 1_555 1_555 yes
C(9) C(11) C(12) C(13) -55.3(5) 1_555 1_555 1_555 1_555 yes
C(10) C(9) C(8) C(14) 179.6(4) 1_555 1_555 1_555 1_555 yes
C(10) C(9) C(11) C(12) -178.6(4) 1_555 1_555 1_555 1_555 yes
C(11) C(9) C(8) C(14) -52.6(4) 1_555 1_555 1_555 1_555 yes
C(11) C(9) C(10) C(19) -59.0(5) 1_555 1_555 1_555 1_555 yes
C(11) C(12) C(13) C(14) 53.3(5) 1_555 1_555 1_555 1_555 yes
C(11) C(12) C(13) C(17) 163.5(4) 1_555 1_555 1_555 1_555 yes
C(11) C(12) C(13) C(18) -69.0(5) 1_555 1_555 1_555 1_555 yes
C(12) C(13) C(14) C(15) 171.2(4) 1_555 1_555 1_555 1_555 yes
C(12) C(13) C(17) C(16) -155.7(4) 1_555 1_555 1_555 1_555 yes
C(12) C(13) C(17) C(20) 78.5(5) 1_555 1_555 1_555 1_555 yes
C(13) C(14) C(15) C(16) -35.7(5) 1_555 1_555 1_555 1_555 yes
C(13) C(17) C(16) C(15) 20.5(5) 1_555 1_555 1_555 1_555 yes
C(13) C(17) C(20) C(21) -60.2(6) 1_555 1_555 1_555 1_555 yes
C(13) C(17) C(20) C(22) 176.6(4) 1_555 1_555 1_555 1_555 yes
C(14) C(13) C(17) C(16) -40.7(4) 1_555 1_555 1_555 1_555 yes
C(14) C(13) C(17) C(20) -166.5(4) 1_555 1_555 1_555 1_555 yes
C(14) C(15) C(16) C(17) 8.8(5) 1_555 1_555 1_555 1_555 yes
C(15) C(14) C(13) C(17) 47.6(4) 1_555 1_555 1_555 1_555 yes
C(15) C(14) C(13) C(18) -68.4(4) 1_555 1_555 1_555 1_555 yes
C(15) C(16) C(17) C(20) 150.6(4) 1_555 1_555 1_555 1_555 yes
C(16) C(17) C(13) C(18) 77.0(4) 1_555 1_555 1_555 1_555 yes
C(16) C(17) C(20) C(21) 178.2(5) 1_555 1_555 1_555 1_555 yes
C(16) C(17) C(20) C(22) 55.1(5) 1_555 1_555 1_555 1_555 yes
C(17) C(20) C(22) C(23) -171.9(5) 1_555 1_555 1_555 1_555 yes
C(18) C(13) C(17) C(20) -48.7(5) 1_555 1_555 1_555 1_555 yes
C(20) C(22) C(23) C(24) -178.5(5) 1_555 1_555 1_555 1_555 yes
C(21) C(20) C(22) C(23) 64.6(6) 1_555 1_555 1_555 1_555 yes
C(25) C(26) C(27) C(28) -1.0(10) 1_555 1_555 1_555 1_555 yes
C(25) C(30) C(29) C(28) 2(1) 1_555 1_555 1_555 1_555 yes
C(26) C(25) C(30) C(29) 0(1) 1_555 1_555 1_555 1_555 yes
C(26) C(27) C(28) C(29) 2(1) 1_555 1_555 1_555 1_555 yes
C(27) C(26) C(25) C(30) 0.0(10) 1_555 1_555 1_555 1_555 yes
C(27) C(26) C(25) C(31) -179.7(7) 1_555 1_555 1_555 1_555 yes
C(27) C(28) C(29) C(30) -3(1) 1_555 1_555 1_555 1_555 yes
C(28) C(27) C(26) C(32) -177.9(7) 1_555 1_555 1_555 1_555 yes
C(29) C(30) C(25) C(31) 179.1(8) 1_555 1_555 1_555 1_555 yes
C(30) C(25) C(26) C(32) 176.8(7) 1_555 1_555 1_555 1_555 yes
C(31) C(25) C(26) C(32) -2(1) 1_555 1_555 1_555 1_555 yes

loop_
_cod_related_entry_id
_cod_related_entry_database
_cod_related_entry_code
1 ChemSpider 21197816
